data_1561636
loop_
_publ_author_name
'Khanum, Ghazala'
'Fatima, Aysha'
'Sharma, Pooja'
'Srivastava, S. K.'
'Butcher, Ray J.'

_publ_section_title
;
 Ethyl 2-amino-4-methylthiophene-3-carboxylate
;
_journal_coeditor_code BT4112
_journal_issue 4
_journal_name_full IUCrData
_journal_page_first x210351
_journal_paper_doi 10.1107/S2414314621003515
_journal_volume 6
_journal_year 2021
_chemical_formula_iupac 'C8 H11 N O2 S'
_chemical_formula_moiety 'C8 H11 N O2 S'
_chemical_formula_sum 'C8 H11 N O2 S'
_chemical_formula_weight 185.24
_chemical_name_systematic
;
Ethyl 2-amino-4-methylthiophene-3-carboxylate
;
_space_group_crystal_system triclinic
_space_group_IT_number 2
_space_group_name_Hall '-P 1'
_space_group_name_H-M_alt 'P -1'
_atom_sites_solution_hydrogens mixed
_atom_sites_solution_primary direct
_atom_sites_solution_secondary difmap
_audit_creation_method SHELXL-2018/3
_cell_angle_alpha 91.602(12)
_cell_angle_beta 104.301(13)
_cell_angle_gamma 101.729(13)
_cell_formula_units_Z 4
_cell_length_a 7.664(3)
_cell_length_b 9.876(3)
_cell_length_c 13.018(5)
_cell_measurement_reflns_used 9004
_cell_measurement_temperature 293(2)
_cell_measurement_theta_max 30.72
_cell_measurement_theta_min 2.55
_cell_volume 931.7(6)
_computing_cell_refinement
;
SAINT (Bruker, 2002)
;
_computing_data_collection
;
APEX2 (Bruker, 2005)
;
_computing_data_reduction
;
SAINT (Bruker, 2002)
;
_computing_molecular_graphics
;
SHELXTL (Sheldrick 2008)
;
_computing_publication_material
;
SHELXTL (Sheldrick 2008)
;
_computing_structure_refinement
;
<i>SHELXL2018/3</i> (Sheldrick, 2015b)
;
_computing_structure_solution
;
SHELXT (Sheldrick 2015a)
;
_diffrn_ambient_temperature 293(2)
_diffrn_measured_fraction_theta_full 0.993
_diffrn_measured_fraction_theta_max 0.995
_diffrn_measurement_device_type 'Bruker APEXII CCD'
_diffrn_measurement_method '\f and \w scans'
_diffrn_radiation_type MoK\a
_diffrn_radiation_wavelength 0.71073
_diffrn_reflns_av_R_equivalents 0.0617
_diffrn_reflns_av_unetI/netI 0.0480
_diffrn_reflns_limit_h_max 10
_diffrn_reflns_limit_h_min -10
_diffrn_reflns_limit_k_max 14
_diffrn_reflns_limit_k_min -14
_diffrn_reflns_limit_l_max 18
_diffrn_reflns_limit_l_min -18
_diffrn_reflns_number 27589
_diffrn_reflns_theta_full 25.242
_diffrn_reflns_theta_max 30.505
_diffrn_reflns_theta_min 2.113
_exptl_absorpt_coefficient_mu 0.307
_exptl_absorpt_correction_T_max 0.7471
_exptl_absorpt_correction_T_min 0.5652
_exptl_absorpt_correction_type multi-scan
_exptl_absorpt_process_details
;
(SADABS; Sheldrick, 1996)
;
_exptl_crystal_colour colourless
_exptl_crystal_density_diffrn 1.321
_exptl_crystal_description plate
_exptl_crystal_F_000 392
_exptl_crystal_size_max 0.480
_exptl_crystal_size_mid 0.350
_exptl_crystal_size_min 0.120
_refine_diff_density_max 0.616
_refine_diff_density_min -0.388
_refine_ls_extinction_method none
_refine_ls_goodness_of_fit_ref 1.028
_refine_ls_hydrogen_treatment mixed
_refine_ls_matrix_type full
_refine_ls_number_parameters 237
_refine_ls_number_reflns 5636
_refine_ls_number_restraints 0
_refine_ls_restrained_S_all 1.028
_refine_ls_R_factor_all 0.0840
_refine_ls_R_factor_gt 0.0566
_refine_ls_shift/su_max 0.000
_refine_ls_shift/su_mean 0.000
_refine_ls_structure_factor_coef Fsqd
_refine_ls_weighting_details 'w=1/[\s^2^(Fo^2^)+(0.0812P)^2^+0.2238P] where P=(Fo^2^+2Fc^2^)/3'
_refine_ls_weighting_scheme calc
_refine_ls_wR_factor_gt 0.1500
_refine_ls_wR_factor_ref 0.1684
_reflns_number_gt 3845
_reflns_number_total 5636
_reflns_threshold_expression 'I > 2\s(I)'
_cod_data_source_file bt4112sup1.cif
_cod_data_source_block I
_cod_database_code 1561636
_shelx_space_group_comment
;
The symmetry employed for this shelxl refinement is uniquely defined
by the following loop, which should always be used as a source of
symmetry information in preference to the above space-group names.
They are only intended as comments.
;
_shelx_estimated_absorpt_t_min 0.867
_shelx_estimated_absorpt_t_max 0.964

loop_
_space_group_symop_operation_xyz
'x, y, z'
'-x, -y, -z'

loop_
_atom_site_type_symbol
_atom_site_label
_atom_site_fract_x
_atom_site_fract_y
_atom_site_fract_z
_atom_site_U_iso_or_equiv
_atom_site_adp_type
_atom_site_calc_flag
_atom_site_occupancy
_atom_site_disorder_assembly
_atom_site_disorder_group
S S1A 0.57912(8) 0.63040(5) 0.90873(4) 0.05608(17) Uani d 1 . .
O O1A 0.5956(2) 1.07513(14) 0.82938(11) 0.0598(4) Uani d 1 . .
O O2A 0.77241(18) 1.13164(13) 0.99478(10) 0.0469(3) Uani d 1 . .
N N1A 0.4678(3) 0.7995(2) 0.76263(15) 0.0611(5) Uani d 1 . .
H H1AA 0.478(4) 0.878(3) 0.741(2) 0.074(8) Uiso d 1 . .
H H1AB 0.420(4) 0.728(3) 0.718(2) 0.067(7) Uiso d 1 . .
C C1A 0.5667(3) 0.79097(18) 0.86174(15) 0.0434(4) Uani d 1 . .
C C2A 0.6638(2) 0.89702(17) 0.93919(13) 0.0394(4) Uani d 1 . .
C C3A 0.7481(2) 0.84624(19) 1.03824(14) 0.0429(4) Uani d 1 . .
C C4A 0.7121(3) 0.7062(2) 1.03180(17) 0.0535(5) Uani d 1 . .
H H4AA 0.754788 0.655468 1.088165 0.064 Uiso calc 1 . .
C C5A 0.8619(3) 0.9325(2) 1.13746(16) 0.0580(5) Uani d 1 . .
H H5AA 0.899385 0.872987 1.191859 0.087 Uiso calc 1 . .
H H5AB 0.790195 0.990278 1.160998 0.087 Uiso calc 1 . .
H H5AC 0.969117 0.989811 1.123237 0.087 Uiso calc 1 . .
C C6A 0.6715(2) 1.03954(17) 0.91494(14) 0.0400(4) Uani d 1 . .
C C7A 0.7865(3) 1.27623(18) 0.97679(16) 0.0501(4) Uani d 1 . .
H H7AA 0.664931 1.297311 0.957187 0.060 Uiso calc 1 . .
H H7AB 0.845948 1.299239 0.919940 0.060 Uiso calc 1 . .
C C8A 0.8989(3) 1.3566(2) 1.07851(18) 0.0607(5) Uani d 1 . .
H H8AA 0.910249 1.454059 1.070404 0.091 Uiso calc 1 . .
H H8AB 1.019220 1.335704 1.096380 0.091 Uiso calc 1 . .
H H8AC 0.839418 1.331695 1.134225 0.091 Uiso calc 1 . .
S S1B 0.35148(12) 0.08122(6) 0.57884(5) 0.0809(3) Uani d 1 . .
O O1B 0.3541(2) 0.53445(14) 0.63773(11) 0.0620(4) Uani d 1 . .
O O2B 0.2205(2) 0.52307(14) 0.46392(11) 0.0538(3) Uani d 1 . .
N N1B 0.4376(3) 0.2976(2) 0.72151(14) 0.0639(5) Uani d 1 . .
H H1BA 0.451(3) 0.381(3) 0.7357(18) 0.057(7) Uiso d 1 . .
H H1BB 0.484(4) 0.242(3) 0.765(2) 0.076(8) Uiso d 1 . .
C C1B 0.3661(3) 0.25098(19) 0.61927(15) 0.0474(4) Uani d 1 . .
C C2B 0.2967(3) 0.32322(18) 0.53404(13) 0.0425(4) Uani d 1 . .
C C3B 0.2320(3) 0.2374(2) 0.43493(16) 0.0564(5) Uani d 1 . .
C C4B 0.2549(5) 0.1078(3) 0.4495(2) 0.0824(8) Uani d 1 . .
H H4BA 0.221258 0.038177 0.394211 0.099 Uiso calc 1 . .
C C5B 0.1488(4) 0.2818(3) 0.32835(17) 0.0748(7) Uani d 1 . .
H H5BA 0.121058 0.205434 0.275478 0.112 Uiso calc 1 . .
H H5BB 0.234517 0.357479 0.311217 0.112 Uiso calc 1 . .
H H5BC 0.037419 0.311113 0.329922 0.112 Uiso calc 1 . .
C C6B 0.2961(3) 0.46767(18) 0.55163(14) 0.0424(4) Uani d 1 . .
C C7B 0.2082(3) 0.6659(2) 0.47361(19) 0.0609(5) Uani d 1 . .
H H7BA 0.330234 0.725322 0.498848 0.073 Uiso calc 1 . .
H H7BB 0.136218 0.679395 0.523229 0.073 Uiso calc 1 . .
C C8B 0.1157(4) 0.6988(3) 0.3643(2) 0.0809(8) Uani d 1 . .
H H8BA 0.089268 0.789501 0.367982 0.121 Uiso calc 1 . .
H H8BB 0.002774 0.631283 0.336545 0.121 Uiso calc 1 . .
H H8BC 0.195895 0.696714 0.318332 0.121 Uiso calc 1 . .

loop_
_atom_site_aniso_label
_atom_site_aniso_U_11
_atom_site_aniso_U_22
_atom_site_aniso_U_33
_atom_site_aniso_U_12
_atom_site_aniso_U_13
_atom_site_aniso_U_23
S1A 0.0707(4) 0.0344(2) 0.0629(3) 0.0106(2) 0.0173(3) 0.0055(2)
O1A 0.0810(10) 0.0432(7) 0.0456(7) 0.0181(7) -0.0054(7) 0.0073(6)
O2A 0.0547(8) 0.0354(6) 0.0441(7) 0.0084(5) 0.0020(6) 0.0059(5)
N1A 0.0846(14) 0.0431(9) 0.0456(9) 0.0128(9) 0.0003(9) -0.0027(8)
C1A 0.0497(10) 0.0369(8) 0.0453(9) 0.0108(7) 0.0141(8) 0.0038(7)
C2A 0.0404(9) 0.0366(8) 0.0414(8) 0.0088(7) 0.0103(7) 0.0065(6)
C3A 0.0425(9) 0.0434(9) 0.0450(9) 0.0116(7) 0.0128(7) 0.0109(7)
C4A 0.0631(12) 0.0458(10) 0.0543(11) 0.0166(9) 0.0144(9) 0.0176(8)
C5A 0.0635(13) 0.0579(12) 0.0444(10) 0.0124(10) -0.0012(9) 0.0109(9)
C6A 0.0428(9) 0.0378(8) 0.0400(8) 0.0115(7) 0.0091(7) 0.0055(6)
C7A 0.0621(12) 0.0345(8) 0.0500(10) 0.0116(8) 0.0062(9) 0.0055(7)
C8A 0.0653(13) 0.0454(10) 0.0605(13) 0.0052(9) 0.0021(10) -0.0021(9)
S1B 0.1329(7) 0.0398(3) 0.0631(4) 0.0278(3) 0.0053(4) 0.0040(2)
O1B 0.0879(11) 0.0431(7) 0.0452(7) 0.0163(7) -0.0015(7) -0.0043(6)
O2B 0.0696(9) 0.0449(7) 0.0446(7) 0.0190(6) 0.0046(6) 0.0083(6)
N1B 0.0985(16) 0.0499(10) 0.0380(8) 0.0265(10) -0.0011(9) 0.0056(8)
C1B 0.0601(11) 0.0383(8) 0.0419(9) 0.0129(8) 0.0077(8) 0.0040(7)
C2B 0.0492(10) 0.0395(8) 0.0360(8) 0.0107(7) 0.0052(7) 0.0015(6)
C3B 0.0707(13) 0.0495(10) 0.0404(9) 0.0104(9) 0.0015(9) -0.0040(8)
C4B 0.128(2) 0.0480(12) 0.0570(13) 0.0180(14) 0.0015(14) -0.0132(10)
C5B 0.1004(19) 0.0743(15) 0.0386(10) 0.0216(14) -0.0035(11) -0.0068(10)
C6B 0.0463(9) 0.0398(8) 0.0399(8) 0.0107(7) 0.0074(7) 0.0050(7)
C7B 0.0672(13) 0.0447(10) 0.0700(14) 0.0180(9) 0.0105(11) 0.0160(9)
C8B 0.0828(18) 0.0716(16) 0.0840(18) 0.0226(14) 0.0055(14) 0.0366(14)

loop_
_atom_type_symbol
_atom_type_description
_atom_type_scat_dispersion_real
_atom_type_scat_dispersion_imag
_atom_type_scat_source
C C 0.0033 0.0016 'International Tables Vol C Tables 4.2.6.8 and 6.1.1.4'
H H 0.0000 0.0000 'International Tables Vol C Tables 4.2.6.8 and 6.1.1.4'
N N 0.0061 0.0033 'International Tables Vol C Tables 4.2.6.8 and 6.1.1.4'
O O 0.0106 0.0060 'International Tables Vol C Tables 4.2.6.8 and 6.1.1.4'
S S 0.1246 0.1234 'International Tables Vol C Tables 4.2.6.8 and 6.1.1.4'

loop_
_geom_angle_atom_site_label_1
_geom_angle_atom_site_label_2
_geom_angle_atom_site_label_3
_geom_angle_site_symmetry_1
_geom_angle_site_symmetry_3
_geom_angle
_geom_angle_publ_flag
C4A S1A C1A . . 91.37(9) y
C6A O2A C7A . . 117.21(14) ?
C1A N1A H1AA . . 116.2(19) ?
C1A N1A H1AB . . 122.2(17) ?
H1AA N1A H1AB . . 120(2) ?
N1A C1A C2A . . 128.91(17) ?
N1A C1A S1A . . 119.95(15) ?
C2A C1A S1A . . 111.12(14) ?
C1A C2A C6A . . 119.56(16) ?
C1A C2A C3A . . 112.69(15) ?
C6A C2A C3A . . 127.75(16) ?
C4A C3A C2A . . 111.36(17) ?
C4A C3A C5A . . 122.25(18) ?
C2A C3A C5A . . 126.40(16) ?
C3A C4A S1A . . 113.46(15) ?
C3A C4A H4AA . . 123.3 ?
S1A C4A H4AA . . 123.3 ?
C3A C5A H5AA . . 109.5 ?
C3A C5A H5AB . . 109.5 ?
H5AA C5A H5AB . . 109.5 ?
C3A C5A H5AC . . 109.5 ?
H5AA C5A H5AC . . 109.5 ?
H5AB C5A H5AC . . 109.5 ?
O1A C6A O2A . . 121.81(16) ?
O1A C6A C2A . . 124.29(16) ?
O2A C6A C2A . . 113.89(15) ?
O2A C7A C8A . . 106.65(16) ?
O2A C7A H7AA . . 110.4 ?
C8A C7A H7AA . . 110.4 ?
O2A C7A H7AB . . 110.4 ?
C8A C7A H7AB . . 110.4 ?
H7AA C7A H7AB . . 108.6 ?
C7A C8A H8AA . . 109.5 ?
C7A C8A H8AB . . 109.5 ?
H8AA C8A H8AB . . 109.5 ?
C7A C8A H8AC . . 109.5 ?
H8AA C8A H8AC . . 109.5 ?
H8AB C8A H8AC . . 109.5 ?
C4B S1B C1B . . 91.28(11) y
C6B O2B C7B . . 117.81(16) ?
C1B N1B H1BA . . 116.5(17) ?
C1B N1B H1BB . . 118.1(18) ?
H1BA N1B H1BB . . 124(2) ?
N1B C1B C2B . . 128.53(18) ?
N1B C1B S1B . . 120.36(15) ?
C2B C1B S1B . . 111.12(14) ?
C1B C2B C6B . . 119.66(16) ?
C1B C2B C3B . . 112.43(17) ?
C6B C2B C3B . . 127.92(17) ?
C4B C3B C2B . . 111.01(19) ?
C4B C3B C5B . . 122.6(2) ?
C2B C3B C5B . . 126.34(19) ?
C3B C4B S1B . . 114.16(17) ?
C3B C4B H4BA . . 122.9 ?
S1B C4B H4BA . . 122.9 ?
C3B C5B H5BA . . 109.5 ?
C3B C5B H5BB . . 109.5 ?
H5BA C5B H5BB . . 109.5 ?
C3B C5B H5BC . . 109.5 ?
H5BA C5B H5BC . . 109.5 ?
H5BB C5B H5BC . . 109.5 ?
O1B C6B O2B . . 121.96(17) ?
O1B C6B C2B . . 124.56(17) ?
O2B C6B C2B . . 113.46(16) ?
O2B C7B C8B . . 106.1(2) ?
O2B C7B H7BA . . 110.5 ?
C8B C7B H7BA . . 110.5 ?
O2B C7B H7BB . . 110.5 ?
C8B C7B H7BB . . 110.5 ?
H7BA C7B H7BB . . 108.7 ?
C7B C8B H8BA . . 109.5 ?
C7B C8B H8BB . . 109.5 ?
H8BA C8B H8BB . . 109.5 ?
C7B C8B H8BC . . 109.5 ?
H8BA C8B H8BC . . 109.5 ?
H8BB C8B H8BC . . 109.5 ?

loop_
_geom_bond_atom_site_label_1
_geom_bond_atom_site_label_2
_geom_bond_site_symmetry_2
_geom_bond_distance
_geom_bond_publ_flag
S1A C4A . 1.727(2) y
S1A C1A . 1.7277(19) y
O1A C6A . 1.220(2) y
O2A C6A . 1.330(2) y
O2A C7A . 1.440(2) y
N1A C1A . 1.340(3) y
N1A H1AA . 0.83(3) ?
N1A H1AB . 0.86(3) ?
C1A C2A . 1.386(3) ?
C2A C6A . 1.444(2) ?
C2A C3A . 1.445(2) ?
C3A C4A . 1.350(3) ?
C3A C5A . 1.495(3) ?
C4A H4AA . 0.9300 ?
C5A H5AA . 0.9600 ?
C5A H5AB . 0.9600 ?
C5A H5AC . 0.9600 ?
C7A C8A . 1.492(3) ?
C7A H7AA . 0.9700 ?
C7A H7AB . 0.9700 ?
C8A H8AA . 0.9600 ?
C8A H8AB . 0.9600 ?
C8A H8AC . 0.9600 ?
S1B C4B . 1.715(3) y
S1B C1B . 1.716(2) y
O1B C6B . 1.217(2) y
O2B C6B . 1.333(2) y
O2B C7B . 1.437(2) y
N1B C1B . 1.337(3) y
N1B H1BA . 0.82(3) ?
N1B H1BB . 0.87(3) ?
C1B C2B . 1.389(2) ?
C2B C6B . 1.440(2) ?
C2B C3B . 1.443(3) ?
C3B C4B . 1.339(3) ?
C3B C5B . 1.495(3) ?
C4B H4BA . 0.9300 ?
C5B H5BA . 0.9600 ?
C5B H5BB . 0.9600 ?
C5B H5BC . 0.9600 ?
C7B C8B . 1.502(3) ?
C7B H7BA . 0.9700 ?
C7B H7BB . 0.9700 ?
C8B H8BA . 0.9600 ?
C8B H8BB . 0.9600 ?
C8B H8BC . 0.9600 ?

loop_
_geom_hbond_atom_site_label_D
_geom_hbond_atom_site_label_H
_geom_hbond_atom_site_label_A
_geom_hbond_site_symmetry_A
_geom_hbond_distance_DH
_geom_hbond_distance_HA
_geom_hbond_distance_DA
_geom_hbond_angle_DHA
_geom_hbond_publ_flag
N1B H1BA O1B . 0.82(3) 2.14(3) 2.734(3) 130(2) yes
N1B H1BB O1A 1_545 0.87(3) 2.10(3) 2.946(3) 163(2) yes
N1A H1AA S1B 1_565 0.83(3) 3.07(3) 3.819(2) 151(2) yes
N1A H1AA O1A . 0.83(3) 2.14(3) 2.736(3) 129(2) yes
N1A H1AB O1B . 0.86(3) 2.05(3) 2.897(3) 165(2) yes
C7A H7AA S1A 2_677 0.97 3.02 3.736(3) 131.4 yes

loop_
_geom_torsion_atom_site_label_1
_geom_torsion_atom_site_label_2
_geom_torsion_atom_site_label_3
_geom_torsion_atom_site_label_4
_geom_torsion_site_symmetry_1
_geom_torsion_site_symmetry_2
_geom_torsion_site_symmetry_3
_geom_torsion_site_symmetry_4
_geom_torsion
_geom_torsion_publ_flag
C4A S1A C1A N1A . . . . -177.88(18) ?
C4A S1A C1A C2A . . . . 0.54(15) ?
N1A C1A C2A C6A . . . . -2.3(3) ?
S1A C1A C2A C6A . . . . 179.41(13) ?
N1A C1A C2A C3A . . . . 177.8(2) ?
S1A C1A C2A C3A . . . . -0.5(2) ?
C1A C2A C3A C4A . . . . 0.1(2) ?
C6A C2A C3A C4A . . . . -179.77(18) ?
C1A C2A C3A C5A . . . . -179.96(18) ?
C6A C2A C3A C5A . . . . 0.2(3) ?
C2A C3A C4A S1A . . . . 0.3(2) ?
C5A C3A C4A S1A . . . . -179.62(16) ?
C1A S1A C4A C3A . . . . -0.52(17) ?
C7A O2A C6A O1A . . . . 0.9(3) ?
C7A O2A C6A C2A . . . . -179.88(16) ?
C1A C2A C6A O1A . . . . 0.7(3) ?
C3A C2A C6A O1A . . . . -179.46(18) ?
C1A C2A C6A O2A . . . . -178.48(15) ?
C3A C2A C6A O2A . . . . 1.4(3) ?
C6A O2A C7A C8A . . . . 177.71(17) ?
C4B S1B C1B N1B . . . . -179.6(2) ?
C4B S1B C1B C2B . . . . 0.33(19) ?
N1B C1B C2B C6B . . . . -0.3(3) ?
S1B C1B C2B C6B . . . . 179.78(15) ?
N1B C1B C2B C3B . . . . 179.7(2) ?
S1B C1B C2B C3B . . . . -0.3(2) ?
C1B C2B C3B C4B . . . . 0.0(3) ?
C6B C2B C3B C4B . . . . 180.0(2) ?
C1B C2B C3B C5B . . . . 179.7(2) ?
C6B C2B C3B C5B . . . . -0.3(4) ?
C2B C3B C4B S1B . . . . 0.2(3) ?
C5B C3B C4B S1B . . . . -179.5(2) ?
C1B S1B C4B C3B . . . . -0.3(3) ?
C7B O2B C6B O1B . . . . -0.2(3) ?
C7B O2B C6B C2B . . . . 178.22(17) ?
C1B C2B C6B O1B . . . . 0.4(3) ?
C3B C2B C6B O1B . . . . -179.5(2) ?
C1B C2B C6B O2B . . . . -177.98(17) ?
C3B C2B C6B O2B . . . . 2.1(3) ?
C6B O2B C7B C8B . . . . -179.07(18) ?

_cod_database_fobs_code 1561636
